data_7110461
loop_
_publ_author_name
'Nie, Hanlin'
'Stern, Charlotte L.'
'Hoffman, Brian M.'
'Barrett, Anthony G. M.'

_publ_section_title
;
 Decapitation of dihydroporphyrazinediol derivatives: synthesis and X-ray
 structure of a novel seco-porphyrazine
;
_journal_issue 8
_journal_name_full 'Chemical Communications'
_journal_page_first 703
_journal_paper_doi 10.1039/a900555b
_journal_year 1999
_chemical_formula_sum 'C78 H84 Cl12 N8 Ni O'
_chemical_formula_weight 1633.70
_space_group_IT_number 2
_symmetry_cell_setting triclinic
_symmetry_Int_Tables_number 2
_symmetry_space_group_name_Hall '-P 1'
_symmetry_space_group_name_H-M 'P -1'
_cell_angle_alpha 82.0700(10)
_cell_angle_beta 71.5200(10)
_cell_angle_gamma 80.3800(10)
_cell_formula_units_Z 2
_cell_length_a 14.9230(10)
_cell_length_b 16.3100(10)
_cell_length_c 17.6260(10)
_cell_measurement_reflns_used 0
_cell_measurement_temperature 153.2
_cell_measurement_theta_max 0.0
_cell_measurement_theta_min 0.0
_cell_volume 3995.0(4)
_computing_cell_refinement 'SAINT-NT, Bruker'
_computing_data_collection 'SMART-NT, Bruker '
_computing_data_reduction 'SAINT-Nt, Bruker'
_computing_publication_material 'teXsan for Windows (MSC, 1997)'
_computing_structure_refinement 'teXsan for Windows (MSC, 1997)'
_computing_structure_solution
;
SIR92 (Altomare, et. al. 1993)
;
_diffrn_ambient_temperature 153.2
_diffrn_measurement_device 'Bruker SMART-1000 CCD'
_diffrn_measurement_method w
_diffrn_orient_matrix_UB_11 0.00000
_diffrn_orient_matrix_UB_12 0.00000
_diffrn_orient_matrix_UB_13 0.00000
_diffrn_orient_matrix_UB_21 0.00000
_diffrn_orient_matrix_UB_22 0.00000
_diffrn_orient_matrix_UB_23 0.00000
_diffrn_orient_matrix_UB_31 0.00000
_diffrn_orient_matrix_UB_32 0.00000
_diffrn_orient_matrix_UB_33 0.00000
_diffrn_radiation_detector 'scintillation counter'
_diffrn_radiation_monochromator graphite
_diffrn_radiation_source 'fixed tube'
_diffrn_radiation_type 'Mo K\a'
_diffrn_radiation_wavelength 0.7107
_diffrn_reflns_av_R_equivalents 0.01603
_diffrn_reflns_av_sigmaI/netI 0.065
_diffrn_reflns_limit_h_max 19
_diffrn_reflns_limit_h_min -19
_diffrn_reflns_limit_k_max 20
_diffrn_reflns_limit_k_min -21
_diffrn_reflns_limit_l_max 23
_diffrn_reflns_limit_l_min -23
_diffrn_reflns_number 36794
_diffrn_reflns_reduction_process 'Lp corrections applied'
_diffrn_reflns_theta_max 28.29
_diffrn_reflns_theta_min 1.22
_diffrn_standards_decay_% 0.00
_diffrn_standards_interval_count 0
_diffrn_standards_number 0
_exptl_absorpt_coefficient_mu 0.692
_exptl_absorpt_correction_type 'Bruker SADABS'
_exptl_crystal_colour 'opaque brown'
_exptl_crystal_density_diffrn 1.355
_exptl_crystal_density_meas ?
_exptl_crystal_description 'cut block'
_exptl_crystal_F_000 1692.00
_exptl_crystal_size_max 0.36
_exptl_crystal_size_mid 0.34
_exptl_crystal_size_min 0.32
_refine_diff_density_max 1.75
_refine_diff_density_min -1.57
_refine_ls_extinction_method none
_refine_ls_goodness_of_fit_all 3.588
_refine_ls_goodness_of_fit_ref 4.670
_refine_ls_hydrogen_treatment noref
_refine_ls_matrix_type full
_refine_ls_number_constraints 8
_refine_ls_number_parameters 886
_refine_ls_number_reflns 10493
_refine_ls_number_restraints 0
_refine_ls_R_factor_all 0.1555
_refine_ls_R_factor_gt 0.099
_refine_ls_shift/su_max 0.0200
_refine_ls_shift/su_mean 0.0004
_refine_ls_structure_factor_coef Fsqd
_refine_ls_weighting_details 'w = 1/[\s^2^(Fo)]'
_refine_ls_weighting_scheme sigma
_refine_ls_wR_factor_all 0.1990
_refine_ls_wR_factor_ref 0.098
_reflns_number_gt 10493
_reflns_number_total 28117
_reflns_threshold_expression I>3.00\s(I)
_cod_data_source_file 900555bsup1.cif
_cod_data_source_block '_s81g'
_cod_depositor_comments
;
The following automatic conversions were performed:

'_exptl_crystal_density_meas' value 'not measured' was changed to '?'
- the value is perceived as not measured.

Automatic conversion script
Id: cif_fix_values 3008 2015-01-20 13:52:24Z robertas 
;
_cod_original_sg_symbol_H-M 'P -1       '
_cod_original_formula_sum 'C78 H84 Cl12 N8 O Ni '
_cod_database_code 7110461

loop_
_symmetry_equiv_pos_as_xyz
'   +x,   +y,   +z'
'   -x,   -y,   -z'

loop_
_atom_site_label
_atom_site_fract_x
_atom_site_fract_y
_atom_site_fract_z
_atom_site_U_iso_or_equiv
_atom_site_occupancy
_atom_site_refinement_flags
_atom_site_adp_type
_atom_site_calc_flag
Ni(1) 1.30212(3) 0.96747(3) 0.07056(3) 0.02593(4) 1.000 T Uani d
Cl(1) 0.41352(13) 1.06371(9) 0.44919(10) 0.1084(6) 1.000 . Uani d
Cl(2) 0.48495(13) 0.91043(10) 0.37846(9) 0.1153(7) 1.000 . Uani d
Cl(3) 0.28874(13) 0.9801(2) 0.40600(12) 0.1818(11) 1.000 . Uani d
Cl(4) 0.27888(11) 0.25300(8) 0.51679(8) 0.0889(5) 1.000 . Uani d
Cl(5) 0.32454(11) 0.38295(8) 0.38890(9) 0.0917(5) 1.000 . Uani d
Cl(6) 0.2385(2) 0.24547(13) 0.37073(13) 0.1524(10) 1.000 . Uani d
Cl(7) 1.12816(10) 0.68315(8) 0.38713(8) 0.0582(4) 0.860 S Uani d
Cl(8) 1.2649(2) 0.6053(2) 0.4611(2) 0.0858(8) 0.860 S Uani d
Cl(9) 1.1672(2) 0.76880(12) 0.5019(1) 0.1429(10) 0.860 S Uani d
Cl(10) 1.2381(6) 0.7915(5) 0.4275(5) 0.060(2) 0.140 S Uiso d
Cl(11) 1.0659(8) 0.7114(7) 0.5107(7) 0.103(4) 0.140 S Uiso d
Cl(12) 1.2505(13) 0.6187(11) 0.4892(9) 0.060(4) 0.140 S Uiso d
Cl(19) -0.0931 0.4026 0.0891 0.1261(5) 0.260 S Uiso d
Cl(20) -0.2828 0.4766 0.1015 0.126 0.260 S Uiso d
Cl(21) -0.1432 0.5774 0.0989 0.126 0.260 S Uiso d
Cl(22) -0.1229 0.5076 0.0078 0.126 0.168 S Uiso d
Cl(23) -0.2558 0.5604 0.1535 0.126 0.168 S Uiso d
Cl(24) -0.2463 0.3953 0.1117 0.126 0.168 S Uiso d
Cl(25) -0.2705 0.3857 0.1005 0.126 0.572 S Uiso d
Cl(26) -0.0817 0.4312 0.0569 0.126 0.572 S Uiso d
Cl(27) -0.2407 0.5395 0.1442 0.126 0.572 S Uiso d
O(1) 1.3154(2) 0.7891(2) 0.2600(2) 0.0643(11) 1.000 . Uani d
N(1) 1.2119(2) 0.8954(2) 0.0721(2) 0.0287(8) 1.000 . Uani d
N(2) 1.3211(2) 0.9086(2) 0.1676(2) 0.0279(8) 1.000 . Uani d
N(3) 1.3873(2) 1.0426(2) 0.0692(2) 0.0247(8) 1.000 . Uani d
N(4) 1.2831(2) 1.0248(2) -0.0252(2) 0.0246(8) 1.000 . Uani d
N(5) 1.2174(2) 0.8068(2) 0.1884(2) 0.0336(9) 1.000 . Uani d
N(6) 1.4162(2) 0.9982(2) 0.1963(2) 0.0394(10) 1.000 . Uani d
N(7) 1.3890(2) 1.1313(2) -0.0518(2) 0.0272(8) 1.000 . Uani d
N(8) 1.1686(2) 0.9501(2) -0.0475(2) 0.0259(8) 1.000 . Uani d
C(1) 1.1647(2) 0.8977(2) 0.0151(2) 0.0240(10) 1.000 . Uani d
C(2) 1.1035(2) 0.8309(2) 0.0378(2) 0.0271(10) 1.000 . Uani d
C(3) 1.1116(3) 0.7933(2) 0.1110(2) 0.0318(11) 1.000 . Uani d
C(4) 1.1826(3) 0.8331(2) 0.1274(2) 0.0307(10) 1.000 . Uani d
C(6) 1.2870(3) 0.8341(2) 0.2059(2) 0.0360(12) 1.000 . Uani d
C(7) 1.3700(3) 0.9321(2) 0.2115(2) 0.0414(12) 1.000 . Uani d
C(9) 1.4264(2) 1.0484(2) 0.1275(2) 0.0263(10) 1.000 . Uani d
C(10) 1.4767(2) 1.1206(2) 0.1100(2) 0.0276(10) 1.000 . Uani d
C(11) 1.4705(2) 1.1581(2) 0.0388(2) 0.0281(10) 1.000 . Uani d
C(12) 1.4131(2) 1.1085(2) 0.0125(2) 0.0232(10) 1.000 . Uani d
C(14) 1.3262(2) 1.0929(2) -0.0707(2) 0.0273(10) 1.000 . Uani d
C(15) 1.2937(2) 1.1204(2) -0.1384(2) 0.0235(9) 1.000 . Uani d
C(16) 1.2281(2) 1.0683(2) -0.1355(2) 0.0239(9) 1.000 . Uani d
C(17) 1.2224(2) 1.0117(2) -0.0660(2) 0.0242(10) 1.000 . Uani d
C(19) 1.0438(3) 0.8138(2) -0.0093(2) 0.0302(10) 1.000 . Uani d
C(20) 0.9549(3) 0.7869(2) 0.0276(2) 0.0373(11) 1.000 . Uani d
C(21) 0.9009(3) 0.7707(2) -0.0166(3) 0.0399(12) 1.000 . Uani d
C(22) 0.9320(3) 0.7803(2) -0.0994(3) 0.048(1) 1.000 . Uani d
C(23) 1.0206(3) 0.8081(2) -0.1374(2) 0.0458(13) 1.000 . Uani d
C(24) 1.0737(3) 0.8245(2) -0.0925(2) 0.0407(12) 1.000 . Uani d
C(25A) 0.8727(10) 0.7696(8) -0.1612(8) 0.041(4) 0.480 S Uiso d
C(25) 0.8720(9) 0.7540(7) -0.1433(7) 0.044(4) 0.520 S Uiso d
C(26A) 0.7697(7) 0.7318(7) -0.0960(6) 0.063(4) 0.480 S Uani d
C(26) 0.9335(8) 0.7541(6) -0.2402(8) 0.065(4) 0.520 S Uani d
C(27A) 0.8334(7) 0.8488(6) -0.1937(7) 0.059(4) 0.480 S Uani d
C(27) 0.7919(9) 0.8144(11) -0.1411(8) 0.112(6) 0.520 S Uani d
C(28A) 0.9225(9) 0.7038(7) -0.2113(9) 0.076(5) 0.480 S Uani d
C(28) 0.8498(8) 0.6651(7) -0.1188(6) 0.092(4) 0.520 S Uani d
C(29) 1.0682(3) 0.7249(2) 0.1648(2) 0.0298(10) 1.000 . Uani d
C(30) 1.0828(3) 0.6443(2) 0.1403(2) 0.0371(11) 1.000 . Uani d
C(31) 1.0489(3) 0.5790(2) 0.1956(2) 0.0408(12) 1.000 . Uani d
C(32) 1.0012(3) 0.5881(2) 0.2769(2) 0.0403(12) 1.000 . Uani d
C(33) 0.9795(3) 0.6710(2) 0.2979(2) 0.0466(13) 1.000 . Uani d
C(34) 1.0130(3) 0.7366(2) 0.2432(2) 0.0436(12) 1.000 . Uani d
C(35) 0.9735(3) 0.5139(2) 0.3382(2) 0.0445(13) 1.000 . Uani d
C(36) 0.9155(3) 0.5396(3) 0.4218(3) 0.058(1) 1.000 . Uani d
C(37) 1.0631(3) 0.4598(3) 0.3442(3) 0.063(2) 1.000 . Uani d
C(38) 0.9127(3) 0.4648(2) 0.3076(3) 0.054(1) 1.000 . Uani d
C(39) 1.5199(3) 1.1453(2) 0.1675(2) 0.0304(11) 1.000 . Uani d
C(40) 1.4989(3) 1.2297(2) 0.1878(2) 0.0353(11) 1.000 . Uani d
C(41) 1.5415(3) 1.2551(2) 0.2386(2) 0.0337(11) 1.000 . Uani d
C(42) 1.6033(3) 1.2013(2) 0.2712(2) 0.0341(11) 1.000 . Uani d
C(43) 1.6210(3) 1.1175(2) 0.2524(2) 0.0390(12) 1.000 . Uani d
C(44) 1.5810(3) 1.0912(2) 0.2010(2) 0.0368(12) 1.000 . Uani d
C(45A) 1.677(2) 1.237(2) 0.301(2) 0.048(7) 0.206 S Uiso d
C(45) 1.6502(4) 1.2272(3) 0.3283(3) 0.0278(13) 0.794 S Uiso d
C(46A) 1.715(2) 1.303(2) 0.2700(13) 0.062(8) 0.206 S Uani d
C(46) 1.7593(4) 1.2089(4) 0.2907(3) 0.049(2) 0.794 S Uani d
C(47A) 1.592(2) 1.267(2) 0.389(2) 0.077(8) 0.206 S Uiso d
C(47) 1.6233(4) 1.3209(3) 0.3404(3) 0.0460(13) 0.794 S Uiso d
C(48A) 1.727(2) 1.168(2) 0.347(2) 0.084(8) 0.206 S Uiso d
C(48) 1.6216(4) 1.1774(3) 0.4096(3) 0.049(1) 0.794 S Uiso d
C(49) 1.5086(3) 1.2345(2) -0.0071(2) 0.0298(11) 1.000 . Uani d
C(50) 1.5960(3) 1.2531(2) -0.0069(2) 0.0306(11) 1.000 . Uani d
C(51) 1.6309(3) 1.3258(2) -0.0487(2) 0.0369(12) 1.000 . Uani d
C(52) 1.5818(3) 1.3821(2) -0.0912(2) 0.0298(10) 1.000 . Uani d
C(53) 1.4942(3) 1.3640(2) -0.0908(2) 0.0366(11) 1.000 . Uani d
C(54) 1.4591(3) 1.2922(2) -0.0512(2) 0.0386(12) 1.000 . Uani d
C(55) 1.6229(3) 1.4606(2) -0.1381(2) 0.0363(11) 1.000 . Uani d
C(56) 1.6984(3) 1.4347(2) -0.2170(3) 0.0488(13) 1.000 . Uani d
C(57) 1.5472(3) 1.5274(2) -0.1594(3) 0.052(1) 1.000 . Uani d
C(58) 1.6708(3) 1.5010(2) -0.0900(3) 0.054(1) 1.000 . Uani d
C(59) 1.3242(2) 1.1927(2) -0.1953(2) 0.0260(10) 1.000 . Uani d
C(60) 1.2620(2) 1.2478(2) -0.2296(2) 0.0284(10) 1.000 . Uani d
C(61) 1.2933(2) 1.3142(2) -0.2839(2) 0.0277(10) 1.000 . Uani d
C(62) 1.3893(3) 1.3280(2) -0.3091(2) 0.0283(10) 1.000 . Uani d
C(63) 1.4497(3) 1.2745(2) -0.2742(2) 0.0344(11) 1.000 . Uani d
C(64) 1.4194(3) 1.2078(2) -0.2190(2) 0.0329(11) 1.000 . Uani d
C(65) 1.4274(3) 1.3980(2) -0.3728(2) 0.0363(11) 1.000 . Uani d
C(66) 1.3502(3) 1.4564(3) -0.3976(3) 0.065(2) 1.000 . Uani d
C(67) 1.4932(3) 1.3556(3) -0.4463(2) 0.056(1) 1.000 . Uani d
C(68) 1.4828(3) 1.4495(2) -0.3408(3) 0.053(1) 1.000 . Uani d
C(69) 1.1778(2) 1.0640(2) -0.1943(2) 0.0248(10) 1.000 . Uani d
C(70) 1.2238(3) 1.0750(2) -0.2767(2) 0.0294(10) 1.000 . Uani d
C(71) 1.1789(3) 1.0677(2) -0.3334(2) 0.0321(11) 1.000 . Uani d
C(72) 1.0856(3) 1.0482(2) -0.3091(2) 0.0321(11) 1.000 . Uani d
C(73) 1.0392(3) 1.0369(2) -0.2277(2) 0.0309(11) 1.000 . Uani d
C(74) 1.0849(2) 1.0439(2) -0.1708(2) 0.0288(10) 1.000 . Uani d
C(75) 1.0394(3) 1.0396(3) -0.3736(2) 0.0439(13) 1.000 . Uani d
C(76) 1.0785(4) 0.9541(3) -0.4051(3) 0.071(2) 1.000 . Uani d
C(77) 1.0645(3) 1.1070(3) -0.4439(3) 0.064(2) 1.000 . Uani d
C(78) 0.9304(3) 1.0448(3) -0.3382(3) 0.078(2) 1.000 . Uani d
C(79) 0.4050(4) 1.0028(3) 0.3808(3) 0.0810(6) 1.000 T Uani d
C(80) 0.3134(3) 0.2758(3) 0.4133(3) 0.0705(5) 1.000 T Uani d
C(81) 1.2139 0.7007 0.4272 0.076 0.860 S Uiso d
C(82) 1.1949 0.7135 0.5056 0.076 0.140 S Uiso d
C(83) -0.1638 0.4697 0.1256 0.076 0.260 S Uiso d
C(84) -0.1813 0.4760 0.1071 0.076 0.168 S Uiso d
C(85) -0.1900 0.4477 0.1206 0.076 0.590 S Uiso d
H(1) 1.1923 0.7586 0.2213 0.034 1.000 . Uiso c
H(7) 1.3722 0.8988 0.2589 0.089 1.000 . Uiso c
H(20) 0.9331 0.7794 0.0853 0.089 1.000 . Uiso c
H(21) 0.8404 0.7522 0.0084 0.089 1.000 . Uiso c
H(23) 1.0429 0.8153 -0.1942 0.089 1.000 . Uiso c
H(24) 1.1348 0.8446 -0.1198 0.089 1.000 . Uiso c
H(26C) 0.8974 0.7424 -0.2743 0.089 0.520 S Uiso d
H(26A) 0.9924 0.7113 -0.2493 0.089 0.520 S Uiso d
H(26D) 0.7363 0.7694 -0.0573 0.089 0.480 S Uiso d
H(26E) 0.7914 0.6772 -0.0703 0.089 0.480 S Uiso d
H(26F) 0.7360 0.7236 -0.1317 0.089 0.480 S Uiso d
H(26B) 0.9584 0.8090 -0.2628 0.089 0.520 S Uiso d
H(27B) 0.7553 0.8200 -0.0877 0.089 0.520 S Uiso d
H(27C) 0.7528 0.8081 -0.1755 0.089 0.520 S Uiso d
H(27A) 0.8134 0.8751 -0.1642 0.089 0.520 S Uiso d
H(27D) 0.7982 0.8897 -0.1543 0.089 0.480 S Uiso d
H(27E) 0.7926 0.8392 -0.2239 0.089 0.480 S Uiso d
H(27F) 0.8896 0.8732 -0.2307 0.089 0.480 S Uiso d
H(28F) 0.8795 0.6956 -0.2414 0.089 0.480 S Uiso d
H(28B) 0.8089 0.6555 -0.1553 0.089 0.520 S Uiso d
H(28C) 0.8117 0.6672 -0.0675 0.089 0.520 S Uiso d
H(28A) 0.9050 0.6265 -0.1315 0.089 0.520 S Uiso d
H(28D) 0.9410 0.6538 -0.1831 0.089 0.480 S Uiso d
H(28E) 0.9767 0.7294 -0.2482 0.089 0.480 S Uiso d
H(30) 1.1156 0.6347 0.0869 0.089 1.000 . Uiso c
H(31) 1.0614 0.5241 0.1773 0.089 1.000 . Uiso c
H(33) 0.9409 0.6808 0.3500 0.089 1.000 . Uiso c
H(34) 0.9967 0.7911 0.2589 0.089 1.000 . Uiso c
H(36A) 0.9002 0.4901 0.4574 0.089 1.000 . Uiso c
H(36B) 0.8573 0.5752 0.4173 0.089 1.000 . Uiso c
H(36C) 0.9540 0.5708 0.4395 0.089 1.000 . Uiso c
H(37C) 1.1028 0.4911 0.3618 0.089 1.000 . Uiso c
H(37A) 1.1033 0.4413 0.2896 0.089 1.000 . Uiso c
H(37B) 1.0502 0.4095 0.3804 0.089 1.000 . Uiso c
H(38B) 0.8542 0.4988 0.3052 0.089 1.000 . Uiso c
H(38C) 0.8979 0.4142 0.3454 0.089 1.000 . Uiso c
H(38A) 0.9494 0.4463 0.2543 0.089 1.000 . Uiso c
H(40) 1.4579 1.2678 0.1645 0.089 1.000 . Uiso c
H(41) 1.5272 1.3109 0.2510 0.089 1.000 . Uiso c
H(43) 1.6633 1.0783 0.2749 0.089 1.000 . Uiso c
H(44) 1.5940 1.0344 0.1895 0.089 1.000 . Uiso c
H(46C) 1.7901 1.2252 0.3279 0.089 0.794 S Uiso d
H(46A) 1.7778 1.2406 0.2399 0.089 0.794 S Uiso d
H(46D) 1.7669 1.2825 0.2201 0.089 0.206 S Uiso d
H(46E) 1.7515 1.3220 0.3022 0.089 0.206 S Uiso d
H(46F) 1.6750 1.3483 0.2540 0.089 0.206 S Uiso d
H(46B) 1.7766 1.1490 0.2862 0.089 0.794 S Uiso d
H(47B) 1.6565 1.3349 0.3756 0.089 0.794 S Uiso d
H(47C) 1.5544 1.3313 0.3657 0.089 0.794 S Uiso d
H(47A) 1.6417 1.3522 0.2885 0.089 0.794 S Uiso d
H(47D) 1.5557 1.2173 0.4227 0.089 0.206 S Uiso d
H(47E) 1.5470 1.3088 0.3771 0.089 0.206 S Uiso d
H(47F) 1.6239 1.2823 0.4249 0.089 0.206 S Uiso d
H(48F) 1.7835 1.1414 0.2922 0.089 0.206 S Uiso d
H(48B) 1.5526 1.1885 0.4358 0.089 0.794 S Uiso d
H(48C) 1.6547 1.1921 0.4458 0.089 0.794 S Uiso d
H(48A) 1.6388 1.1169 0.4042 0.089 0.794 S Uiso d
H(48D) 1.7006 1.1148 0.3708 0.089 0.206 S Uiso d
H(48E) 1.7655 1.1822 0.3741 0.089 0.206 S Uiso d
H(50) 1.6324 1.2146 0.0219 0.089 1.000 . Uiso c
H(51) 1.6926 1.3359 -0.0486 0.089 1.000 . Uiso c
H(53) 1.4576 1.4013 -0.1198 0.089 1.000 . Uiso c
H(54) 1.3974 1.2820 -0.0508 0.089 1.000 . Uiso c
H(56A) 1.7468 1.3920 -0.2047 0.089 1.000 . Uiso c
H(56B) 1.7280 1.4834 -0.2476 0.089 1.000 . Uiso c
H(56C) 1.6673 1.4123 -0.2502 0.089 1.000 . Uiso c
H(57C) 1.5166 1.5048 -0.1919 0.089 1.000 . Uiso c
H(57A) 1.5775 1.5760 -0.1901 0.089 1.000 . Uiso c
H(57B) 1.4994 1.5451 -0.1099 0.089 1.000 . Uiso c
H(58B) 1.6234 1.5209 -0.0418 0.089 1.000 . Uiso c
H(58C) 1.7006 1.5491 -0.1236 0.089 1.000 . Uiso c
H(58A) 1.7200 1.4605 -0.0760 0.089 1.000 . Uiso c
H(60) 1.1968 1.2397 -0.2130 0.089 1.000 . Uiso c
H(61) 1.2486 1.3510 -0.3045 0.089 1.000 . Uiso c
H(63) 1.5149 1.2843 -0.2889 0.089 1.000 . Uiso c
H(64) 1.4632 1.1725 -0.1965 0.089 1.000 . Uiso c
H(66C) 1.3058 1.4848 -0.3516 0.089 1.000 . Uiso c
H(66A) 1.3132 1.4240 -0.4178 0.089 1.000 . Uiso c
H(66B) 1.3771 1.4985 -0.4404 0.089 1.000 . Uiso c
H(67B) 1.5460 1.3199 -0.4313 0.089 1.000 . Uiso c
H(67C) 1.5201 1.3992 -0.4886 0.089 1.000 . Uiso c
H(67A) 1.4579 1.3235 -0.4653 0.089 1.000 . Uiso c
H(68A) 1.5328 1.4136 -0.3250 0.089 1.000 . Uiso c
H(68B) 1.4385 1.4783 -0.2955 0.089 1.000 . Uiso c
H(68C) 1.5099 1.4920 -0.3844 0.089 1.000 . Uiso c
H(70) 1.2872 1.0895 -0.2949 0.089 1.000 . Uiso c
H(71) 1.2130 1.0750 -0.3882 0.089 1.000 . Uiso c
H(73) 0.9778 1.0221 -0.2106 0.089 1.000 . Uiso c
H(74) 1.0509 1.0359 -0.1148 0.089 1.000 . Uiso c
H(76B) 1.0626 0.9113 -0.3613 0.089 1.000 . Uiso c
H(76C) 1.1473 0.9515 -0.4292 0.089 1.000 . Uiso c
H(76A) 1.0492 0.9481 -0.4466 0.089 1.000 . Uiso c
H(77A) 1.0395 1.1636 -0.4230 0.089 1.000 . Uiso c
H(77B) 1.0357 1.1023 -0.4850 0.089 1.000 . Uiso c
H(77C) 1.1337 1.1053 -0.4672 0.089 1.000 . Uiso c
H(78C) 0.9037 1.0397 -0.3821 0.089 1.000 . Uiso c
H(78A) 0.9056 1.1007 -0.3192 0.089 1.000 . Uiso c
H(78B) 0.9135 1.0020 -0.2959 0.089 1.000 . Uiso c
H(79) 0.4201 1.0336 0.3268 0.089 1.000 . Uiso c
H(80) 0.3805 0.2451 0.3915 0.089 1.000 . Uiso c
H(81) 1.2647 0.7270 0.3834 0.089 0.860 S Uiso d
H(82) 1.2044 0.7258 0.5564 0.089 0.140 S Uiso d
H(83) -0.1994 0.4715 0.1899 0.089 0.260 S Uiso d
H(84) -0.1327 0.4554 0.1358 0.089 0.150 S Uiso d
H(85) -0.1847 0.4078 0.1788 0.089 0.590 S Uiso d

loop_
_atom_site_aniso_label
_atom_site_aniso_U_11
_atom_site_aniso_U_22
_atom_site_aniso_U_33
_atom_site_aniso_U_12
_atom_site_aniso_U_13
_atom_site_aniso_U_23
Ni(1) 0.0310(2) 0.0244 0.0227 -0.0056 -0.0094 0.0023
Cl(1) 0.153(2) 0.0733(10) 0.1085(12) -0.0136(10) -0.0468(12) -0.0254(9)
Cl(2) 0.158(2) 0.0743(11) 0.1018(13) -0.0009(11) -0.0232(12) -0.0232(9)
Cl(3) 0.099(2) 0.325(3) 0.135(2) -0.090(2) 0.0119(13) -0.103(2)
Cl(4) 0.1174(13) 0.0608(9) 0.0813(10) -0.0272(8) -0.0159(9) 0.0033(7)
Cl(5) 0.1067(12) 0.0614(9) 0.0956(11) -0.0125(8) -0.0237(9) 0.0172(8)
Cl(6) 0.181(2) 0.155(2) 0.183(2) -0.048(2) -0.129(2) -0.013(2)
Cl(7) 0.0691(10) 0.0498(8) 0.0683(9) -0.0122(7) -0.0350(8) -0.0080(7)
Cl(8) 0.0583(13) 0.067(2) 0.106(2) -0.0049(10) -0.004(2) 0.026(2)
Cl(9) 0.217(3) 0.095(2) 0.174(2) 0.048(2) -0.148(2) -0.078(2)
O(1) 0.090(3) 0.042(2) 0.074(2) -0.033(2) -0.039(2) 0.012(2)
N(1) 0.036(2) 0.014(2) 0.032(2) -0.0109(13) -0.003(2) 0.0042(13)
N(2) 0.032(2) 0.027(2) 0.026(2) -0.012(1) -0.009(1) 0.0033(13)
N(3) 0.037(2) 0.019(2) 0.026(2) -0.0088(13) -0.018(1) -0.0005(12)
N(4) 0.034(2) 0.017(2) 0.028(2) -0.0037(13) -0.014(1) -0.0044(12)
N(5) 0.046(2) 0.016(2) 0.041(2) -0.009(1) -0.018(2) 0.007(1)
N(6) 0.046(2) 0.040(2) 0.040(2) -0.017(2) -0.020(2) 0.001(2)
N(7) 0.037(2) 0.018(2) 0.032(2) -0.0093(13) -0.015(2) -0.0033(13)
N(8) 0.033(2) 0.013(1) 0.031(2) -0.0104(13) -0.006(1) -0.0034(13)
C(1) 0.030(2) 0.018(2) 0.024(2) -0.009(2) -0.006(2) -0.002(2)
C(2) 0.034(2) 0.015(2) 0.031(2) -0.013(2) -0.006(2) 0.002(2)
C(3) 0.031(2) 0.024(2) 0.039(2) -0.006(2) -0.005(2) -0.007(2)
C(4) 0.045(2) 0.015(2) 0.028(2) -0.005(2) -0.004(2) -0.002(2)
C(6) 0.047(3) 0.032(2) 0.030(2) 0.000(2) -0.020(2) 0.006(2)
C(7) 0.044(3) 0.030(2) 0.049(3) -0.017(2) -0.015(2) 0.016(2)
C(9) 0.026(2) 0.024(2) 0.028(2) -0.005(2) -0.008(2) -0.001(2)
C(10) 0.032(2) 0.023(2) 0.031(2) -0.001(2) -0.013(2) -0.010(2)
C(11) 0.035(2) 0.019(2) 0.037(2) -0.006(2) -0.018(2) -0.005(2)
C(12) 0.031(2) 0.020(2) 0.023(2) -0.009(2) -0.011(2) -0.003(2)
C(14) 0.037(2) 0.015(2) 0.030(2) -0.012(2) -0.006(2) -0.001(2)
C(15) 0.025(2) 0.020(2) 0.026(2) -0.005(2) -0.010(2) 0.000(2)
C(16) 0.034(2) 0.019(2) 0.023(2) -0.006(2) -0.013(2) -0.002(2)
C(17) 0.030(2) 0.016(2) 0.026(2) -0.005(2) -0.006(2) -0.003(2)
C(19) 0.039(2) 0.012(2) 0.040(2) -0.009(2) -0.009(2) -0.004(2)
C(20) 0.039(2) 0.021(2) 0.047(2) -0.006(2) -0.005(2) -0.001(2)
C(21) 0.039(3) 0.027(2) 0.055(3) -0.014(2) -0.010(2) -0.007(2)
C(22) 0.052(3) 0.026(2) 0.068(3) -0.010(2) -0.017(3) -0.012(2)
C(23) 0.060(3) 0.035(2) 0.049(3) -0.023(2) -0.015(2) -0.011(2)
C(24) 0.053(3) 0.028(2) 0.046(3) -0.027(2) -0.009(2) -0.009(2)
C(26A) 0.041(6) 0.069(7) 0.091(8) -0.027(6) -0.018(6) -0.025(6)
C(26) 0.055(6) 0.049(6) 0.117(10) -0.012(6) -0.044(7) -0.049(7)
C(27A) 0.047(7) 0.050(6) 0.098(9) 0.016(5) -0.043(7) -0.048(7)
C(27) 0.060(9) 0.20(2) 0.091(10) -0.038(10) -0.001(7) -0.088(11)
C(28A) 0.055(7) 0.058(8) 0.128(12) 0.004(7) -0.025(8) -0.073(9)
C(28) 0.089(9) 0.098(9) 0.092(8) -0.065(7) 0.012(7) -0.047(7)
C(29) 0.036(2) 0.023(2) 0.028(2) -0.013(2) -0.005(2) 0.004(2)
C(30) 0.045(3) 0.029(2) 0.037(2) -0.016(2) -0.007(2) 0.001(2)
C(31) 0.045(3) 0.020(2) 0.051(3) -0.015(2) 0.000(2) -0.005(2)
C(32) 0.039(2) 0.026(2) 0.054(3) -0.013(2) -0.010(2) 0.004(2)
C(33) 0.053(3) 0.026(2) 0.052(3) -0.011(2) -0.003(2) 0.001(2)
C(34) 0.059(3) 0.018(2) 0.052(3) -0.015(2) -0.008(2) -0.007(2)
C(35) 0.051(3) 0.020(2) 0.056(3) -0.014(2) -0.009(2) 0.011(2)
C(36) 0.067(3) 0.046(3) 0.046(3) -0.023(2) 0.004(2) 0.016(2)
C(37) 0.057(3) 0.032(2) 0.089(4) -0.017(2) -0.014(3) 0.019(2)
C(38) 0.055(3) 0.023(2) 0.076(3) -0.015(2) -0.008(3) 0.010(2)
C(39) 0.036(2) 0.030(2) 0.033(2) -0.009(2) -0.016(2) -0.011(2)
C(40) 0.044(2) 0.025(2) 0.040(2) 0.003(2) -0.018(2) -0.007(2)
C(41) 0.048(3) 0.024(2) 0.035(2) -0.005(2) -0.017(2) -0.015(2)
C(42) 0.046(3) 0.033(2) 0.030(2) -0.005(2) -0.018(2) -0.008(2)
C(43) 0.049(3) 0.028(2) 0.051(3) 0.004(2) -0.032(2) -0.012(2)
C(44) 0.048(3) 0.026(2) 0.046(2) -0.000(2) -0.027(2) -0.007(2)
C(46A) 0.05(2) 0.08(2) 0.06(2) -0.040(13) -0.008(12) -0.012(13)
C(46) 0.046(4) 0.056(4) 0.055(4) -0.009(3) -0.026(3) -0.015(3)
C(49) 0.040(2) 0.022(2) 0.037(2) -0.006(2) -0.022(2) -0.006(2)
C(50) 0.036(2) 0.024(2) 0.036(2) -0.007(2) -0.014(2) -0.007(2)
C(51) 0.035(2) 0.035(2) 0.046(2) -0.012(2) -0.013(2) -0.010(2)
C(52) 0.037(2) 0.024(2) 0.031(2) -0.007(2) -0.010(2) -0.005(2)
C(53) 0.049(3) 0.022(2) 0.042(2) -0.014(2) -0.019(2) 0.005(2)
C(54) 0.047(3) 0.028(2) 0.052(3) -0.016(2) -0.027(2) 0.003(2)
C(55) 0.041(2) 0.026(2) 0.046(2) -0.013(2) -0.014(2) -0.004(2)
C(56) 0.055(3) 0.034(2) 0.059(3) -0.012(2) -0.016(2) -0.003(2)
C(57) 0.057(3) 0.023(2) 0.077(3) -0.020(2) -0.019(3) 0.005(2)
C(58) 0.082(3) 0.033(2) 0.057(3) -0.033(2) -0.021(3) -0.009(2)
C(59) 0.036(2) 0.021(2) 0.028(2) -0.009(2) -0.017(2) -0.002(2)
C(60) 0.032(2) 0.024(2) 0.034(2) -0.012(2) -0.011(2) -0.005(2)
C(61) 0.028(2) 0.026(2) 0.027(2) -0.005(2) -0.007(2) 0.000(2)
C(62) 0.039(2) 0.027(2) 0.025(2) -0.015(2) -0.013(2) 0.002(2)
C(63) 0.030(2) 0.038(2) 0.037(2) -0.014(2) -0.008(2) 0.000(2)
C(64) 0.031(2) 0.031(2) 0.036(2) -0.009(2) -0.013(2) 0.010(2)
C(65) 0.042(3) 0.030(2) 0.041(2) -0.017(2) -0.016(2) 0.006(2)
C(66) 0.068(3) 0.045(3) 0.085(4) -0.029(2) -0.037(3) 0.042(3)
C(67) 0.075(3) 0.044(3) 0.042(3) -0.029(2) -0.006(2) 0.010(2)
C(68) 0.071(3) 0.032(2) 0.063(3) -0.034(2) -0.023(3) 0.008(2)
C(69) 0.031(2) 0.016(2) 0.029(2) -0.005(2) -0.008(2) -0.004(2)
C(70) 0.038(2) 0.022(2) 0.031(2) -0.006(2) -0.015(2) 0.001(2)
C(71) 0.037(2) 0.029(2) 0.035(2) -0.004(2) -0.015(2) -0.008(2)
C(72) 0.041(2) 0.022(2) 0.041(2) 0.001(2) -0.021(2) -0.011(2)
C(73) 0.033(2) 0.019(2) 0.048(2) -0.002(2) -0.021(2) -0.005(2)
C(74) 0.031(2) 0.020(2) 0.034(2) -0.005(2) -0.006(2) -0.002(2)
C(75) 0.048(3) 0.045(3) 0.054(3) -0.006(2) -0.030(2) -0.022(2)
C(76) 0.090(4) 0.060(3) 0.089(4) 0.004(3) -0.059(3) -0.039(3)
C(77) 0.087(4) 0.065(3) 0.064(3) -0.009(3) -0.059(3) 0.000(3)
C(78) 0.070(4) 0.101(4) 0.091(4) -0.001(3) -0.055(3) -0.042(3)
C(79) 0.088(3) 0.1026 0.0522 -0.0203 -0.0142 -0.0151
C(80) 0.070(3) 0.0723 0.0688 -0.0037 -0.0255 0.0001

loop_
_atom_type_symbol
_atom_type_oxidation_number
_atom_type_number_in_cell
_atom_type_scat_dispersion_real
_atom_type_scat_dispersion_imag
_atom_type_scat_source
C 0 156 0.002 0.002
;International Tables for Crystallography
(1992, Vol. C, Table 6.1.1.2)
;
N 0 16 0.004 0.003
;International Tables for Crystallography
(1992, Vol. C, Table 6.1.1.2)
;
O 0 2 0.008 0.006
;International Tables for Crystallography
(1992, Vol. C, Table 6.1.1.2)
;
H 0 160 0.000 0.000
;International Tables for Crystallography
(1992, Vol. C, Table 6.1.1.2)
;
Ni 0 2 0.285 1.113
;International Tables for Crystallography
(1992, Vol. C, Tables 4.2.6.8 and 6.1.1.1)
;
Cl 0 24 0.132 0.159
;International Tables for Crystallography
(1992, Vol. C, Tables 4.2.6.8 and 6.1.1.1)
;

loop_
_geom_angle_atom_site_label_1
_geom_angle_atom_site_label_2
_geom_angle_atom_site_label_3
_geom_angle
_geom_angle_publ_flag
N1 NI1 N2 90.8(3) ?
N1 NI1 N3 177.6(3) ?
N1 NI1 N4 88.7(3) ?
N2 NI1 N3 90.4(2) ?
N2 NI1 N4 179.6(3) ?
N3 NI1 N4 90.0(2) ?
CL11 CL7 C81 68.9(7) ?
CL12 CL8 C81 81.8(48) ?
CL12 CL8 C82 40.2(47) ?
C81 CL8 C82 41.69(12) ?
CL10 CL9 CL11 125.2(11) ?
CL10 CL9 C81 58.8(8) ?
CL10 CL9 C82 94.3(8) ?
CL10 CL9 H82 113.2 no
CL11 CL9 C81 76.4(8) ?
CL11 CL9 C82 78.2(8) ?
CL11 CL9 H82 102.1 no
C81 CL9 C82 51.0(2) ?
C81 CL9 H82 98.1 no
C82 CL9 H82 49.0 no
CL9 CL10 C81 69.7(8) ?
CL9 CL10 C82 31.5(4) ?
CL9 CL10 H81 108.6 no
C81 CL10 C82 47.3(5) ?
C81 CL10 H81 39.0 no
C82 CL10 H81 82.4 no
CL7 CL11 CL9 90.3(10) ?
CL7 CL11 C82 83.5(9) ?
CL9 CL11 C82 28.6(4) ?
CL8 CL12 C81 80.5(47) ?
CL8 CL12 C82 127.7(57) ?
C81 CL12 C82 47.3(11) ?
CL22 CL19 CL24 81.600(2) ?
CL22 CL19 CL26 25.031(2) ?
CL22 CL19 C83 64.143(4) ?
CL22 CL19 C84 52.538(3) ?
CL22 CL19 C85 67.831(3) ?
CL22 CL19 H84 79.0 no
CL24 CL19 CL26 104.7479(13) ?
CL24 CL19 C83 60.313(3) ?
CL24 CL19 C84 51.242(3) ?
CL24 CL19 C85 36.518(3) ?
CL24 CL19 H84 76.7 no
CL26 CL19 C83 84.401(4) ?
CL26 CL19 C84 75.800(3) ?
CL26 CL19 C85 92.304(3) ?
CL26 CL19 H84 93.5 no
C83 CL19 C84 16.6978(9) ?
C83 CL19 C85 23.8099(5) ?
C83 CL19 H84 21.8 no
C84 CL19 C85 18.2856(7) ?
C84 CL19 H84 38.4 no
C85 CL19 H84 42.3 no
CL23 CL20 CL24 121.317(4) ?
CL23 CL20 CL25 140.814(2) ?
CL23 CL20 CL27 10.0615(5) ?
CL23 CL20 C83 57.400(2) ?
CL23 CL20 C84 59.3398(13) ?
CL23 CL20 C85 70.557(3) ?
CL24 CL20 CL25 20.601(2) ?
CL24 CL20 CL27 112.910(4) ?
CL24 CL20 C83 70.382(2) ?
CL24 CL20 C84 73.284(2) ?
CL24 CL20 C85 55.8490(10) ?
CL25 CL20 CL27 133.120(2) ?
CL25 CL20 C83 90.6149(10) ?
CL25 CL20 C84 92.7162(12) ?
CL25 CL20 C85 76.0962(13) ?
CL27 CL20 C83 47.362(2) ?
CL27 CL20 C84 49.349(2) ?
CL27 CL20 C85 60.679(3) ?
C83 CL20 C84 8.7749(7) ?
C83 CL20 C85 14.5365(12) ?
C84 CL20 C85 18.983(2) ?
CL22 CL21 CL23 99.696(2) ?
CL22 CL21 CL27 89.047(3) ?
CL22 CL21 C83 63.217(3) ?
CL22 CL21 C84 53.804(2) ?
CL23 CL21 CL27 13.5032(10) ?
CL23 CL21 C83 63.5120(11) ?
CL23 CL21 C84 59.332(2) ?
CL27 CL21 C83 50.5417(12) ?
CL27 CL21 C84 45.8334(10) ?
C83 CL21 C84 14.9366(10) ?
CL19 CL22 CL21 85.789(5) ?
CL19 CL22 CL26 10.5595(6) ?
CL19 CL22 C83 40.581(2) ?
CL19 CL22 C84 47.207(2) ?
CL19 CL22 C85 40.596(2) ?
CL21 CL22 CL26 89.075(4) ?
CL21 CL22 C83 53.386(4) ?
CL21 CL22 C84 57.166(4) ?
CL21 CL22 C85 67.257(4) ?
CL26 CL22 C83 49.198(2) ?
CL26 CL22 C84 56.948(3) ?
CL26 CL22 C85 50.937(3) ?
C83 CL22 C84 11.8186(9) ?
C83 CL22 C85 16.7004(8) ?
C84 CL22 C85 10.4065(6) ?
CL20 CL23 CL21 104.229(3) ?
CL20 CL23 CL27 46.434(3) ?
CL20 CL23 C83 62.100(4) ?
CL20 CL23 C84 50.005(4) ?
CL20 CL23 C85 45.487(3) ?
CL21 CL23 CL27 69.355(3) ?
CL21 CL23 C83 61.074(4) ?
CL21 CL23 C84 63.527(3) ?
CL21 CL23 C85 75.652(3) ?
CL27 CL23 C83 15.9417(7) ?
CL27 CL23 C84 5.9514(2) ?
CL27 CL23 C85 7.6534(4) ?
C83 CL23 C84 14.6691(8) ?
C83 CL23 C85 17.5054(8) ?
C84 CL23 C85 13.3125(5) ?
CL19 CL24 CL20 102.657(3) ?
CL19 CL24 CL25 144.044(2) ?
CL19 CL24 C83 40.129(2) ?
CL19 CL24 C84 46.025(2) ?
CL19 CL24 C85 40.667(2) ?
CL20 CL24 CL25 91.579(3) ?
CL20 CL24 C83 68.815(4) ?
CL20 CL24 C84 58.418(4) ?
CL20 CL24 C85 67.949(4) ?
CL25 CL24 C83 157.5061(10) ?
CL25 CL24 C84 144.538(1) ?
CL25 CL24 C85 156.5966(10) ?
C83 CL24 C84 12.9916(6) ?
C83 CL24 C85 0.92 ?
C84 CL24 C85 12.0997(5) ?
CL20 CL25 CL24 67.820(2) ?
CL20 CL25 C85 53.147(3) ?
CL24 CL25 C85 16.9987(8) ?
CL19 CL26 CL22 144.410(2) ?
CL19 CL26 C83 69.576(4) ?
CL19 CL26 C84 79.618(3) ?
CL19 CL26 C85 63.449(2) ?
CL19 CL26 H84 58.2 no
CL22 CL26 C83 80.409(4) ?
CL22 CL26 C84 66.914(3) ?
CL22 CL26 C85 81.604(3) ?
CL22 CL26 H84 98.0 no
C83 CL26 C84 17.2270(5) ?
C83 CL26 C85 21.4800(8) ?
C83 CL26 H84 21.1 no
C84 CL26 C85 17.8244(12) ?
C84 CL26 H84 38.3 no
C85 CL26 H84 37.1 no
CL20 CL27 CL21 121.858(3) ?
CL20 CL27 CL23 123.505(4) ?
CL20 CL27 C83 76.367(5) ?
CL20 CL27 C84 61.103(4) ?
CL20 CL27 C85 55.237(4) ?
CL20 CL27 H83 93.6 no
CL21 CL27 CL23 97.142(4) ?
CL21 CL27 C83 71.952(5) ?
CL21 CL27 C84 75.294(4) ?
CL21 CL27 C85 90.668(4) ?
CL21 CL27 H83 95.7 no
CL23 CL27 C83 159.7647(9) ?
CL23 CL27 C84 172.2793(2) ?
CL23 CL27 C85 170.4482(5) ?
CL23 CL27 H83 123.7 no
C83 CL27 C84 18.5950(10) ?
C83 CL27 C85 22.1211(10) ?
C83 CL27 H83 43.9 no
C84 CL27 C85 16.8985(6) ?
C84 CL27 H83 59.6 no
C85 CL27 H83 49.6 no
NI1 N1 C1 126.6(5) ?
NI1 N1 C4 127.0(5) ?
C1 N1 C4 106.4(6) ?
NI1 N2 C6 126.9(5) ?
NI1 N2 C7 125.8(5) ?
C6 N2 C7 107.3(6) ?
NI1 N3 C9 127.2(5) ?
NI1 N3 C12 126.5(5) ?
C9 N3 C12 105.9(6) ?
NI1 N4 C14 127.8(5) ?
NI1 N4 C17 129.1(5) ?
C14 N4 C17 103.1(5) ?
C4 N5 C6 128.4(7) ?
C4 N5 H1 115.1 no
C6 N5 H1 116.2 no
C7 N6 C9 121.9(7) ?
C12 N7 C14 121.8(6) ?
C1 N8 C17 122.1(6) ?
N1 C1 N8 127.8(6) ?
N1 C1 C2 109.4(6) ?
N8 C1 C2 122.8(7) ?
C1 C2 C3 106.0(6) ?
C1 C2 C19 124.4(6) ?
C3 C2 C19 129.5(7) ?
C2 C3 C4 105.7(6) ?
C2 C3 C29 132.7(7) ?
C4 C3 C29 121.5(7) ?
N1 C4 N5 124.5(7) ?
N1 C4 C3 112.3(7) ?
N5 C4 C3 123.1(7) ?
O1 C6 N2 124.8(8) ?
O1 C6 N5 114.5(7) ?
N2 C6 N5 120.6(7) ?
N2 C7 N6 127.8(7) ?
N2 C7 H7 117.6 no
N6 C7 H7 114.6 no
N3 C9 N6 126.1(7) ?
N3 C9 C10 111.2(6) ?
N6 C9 C10 122.6(7) ?
C9 C10 C11 107.3(6) ?
C9 C10 C39 122.2(7) ?
C11 C10 C39 130.5(7) ?
C10 C11 C12 106.0(6) ?
C10 C11 C49 129.9(7) ?
C12 C11 C49 124.1(6) ?
N3 C12 N7 128.8(6) ?
N3 C12 C11 109.6(6) ?
N7 C12 C11 121.5(6) ?
N4 C14 N7 125.0(6) ?
N4 C14 C15 112.2(6) ?
N7 C14 C15 122.8(6) ?
C14 C15 C16 105.8(6) ?
C14 C15 C59 124.1(6) ?
C16 C15 C59 130.0(6) ?
C15 C16 C17 106.7(6) ?
C15 C16 C69 129.2(6) ?
C17 C16 C69 123.9(6) ?
N4 C17 N8 125.5(6) ?
N4 C17 C16 112.2(6) ?
N8 C17 C16 122.1(7) ?
C2 C19 C20 121.7(7) ?
C2 C19 C24 121.2(7) ?
C20 C19 C24 117.1(7) ?
C19 C20 C21 121.1(8) ?
C19 C20 H20 118.0 no
C21 C20 H20 120.8 no
C20 C21 C22 121.3(8) ?
C20 C21 H21 121.2 no
C22 C21 H21 117.5 no
C21 C22 C23 118.4(8) ?
C21 C22 C25A 127.3(12) ?
C21 C22 C25 117.7(12) ?
C23 C22 C25A 114.2(12) ?
C23 C22 C25 123.8(13) ?
C25A C22 C25 12.6(15) ?
C22 C23 C24 119.8(8) ?
C22 C23 H23 119.4 no
C24 C23 H23 120.8 no
C19 C24 C23 122.4(8) ?
C19 C24 H24 118.8 no
C23 C24 H24 118.9 no
C22 C25A C25 60.4(71) ?
C22 C25A C26A 102.4(17) ?
C22 C25A C26 112.9(20) ?
C22 C25A C27A 112.9(19) ?
C22 C25A C27 108.9(22) ?
C22 C25A C28A 109.9(21) ?
C22 C25A C28 93.7(16) ?
C25 C25A C26A 54.9(74) ?
C25 C25A C26 122.6(85) ?
C25 C25A C27A 147.9(88) ?
C25 C25A C27 103.7(83) ?
C25 C25A C28A 88.0(77) ?
C25 C25A C28 35.2(68) ?
C26A C25A C26 135.4(21) ?
C26A C25A C27A 101.5(21) ?
C26A C25A C27 56.7(20) ?
C26A C25A C28A 105.9(20) ?
C26A C25A C28 48.7(12) ?
C26 C25A C27A 89.3(22) ?
C26 C25A C27 128.4(30) ?
C26 C25A C28A 37.2(16) ?
C26 C25A C28 101.1(19) ?
C27A C25A C27 46.2(19) ?
C27A C25A C28A 121.7(27) ?
C27A C25A C28 145.1(23) ?
C27 C25A C28A 140.3(27) ?
C27 C25A C28 105.0(25) ?
C28A C25A C28 64.1(17) ?
C22 C25 C25A 107.0(78) ?
C22 C25 C26A 119.8(18) ?
C22 C25 C26 108.5(17) ?
C22 C25 C27A 103.7(16) ?
C22 C25 C27 110.2(20) ?
C22 C25 C28A 116.6(21) ?
C22 C25 C28 113.7(19) ?
C25A C25 C26A 113.8(82) ?
C25A C25 C26 46.4(73) ?
C25A C25 C27A 25.6(72) ?
C25A C25 C27 61.3(74) ?
C25A C25 C28A 77.2(75) ?
C25A C25 C28 136.5(81) ?
C26A C25 C26 131.7(19) ?
C26A C25 C27A 95.8(18) ?
C26A C25 C27 60.2(18) ?
C26A C25 C28A 114.3(21) ?
C26A C25 C28 56.9(15) ?
C26 C25 C27A 71.9(15) ?
C26 C25 C27 104.4(21) ?
C26 C25 C28A 33.2(12) ?
C26 C25 C28 104.3(18) ?
C27A C25 C27 37.4(14) ?
C27A C25 C28A 101.2(20) ?
C27A C25 C28 141.1(21) ?
C27 C25 C28A 124.3(23) ?
C27 C25 C28 114.8(24) ?
C28A C25 C28 71.7(18) ?
C25A C26A C25 11.3(15) ?
C25A C26A C27 45.3(15) ?
C25A C26A C28 67.6(15) ?
C25A C26A H26D 111.0 no
C25A C26A H26E 106.2 no
C25A C26A H26F 102.9 no
C25A C26A H28C 96.3 no
C25 C26A C27 54.8(15) ?
C25 C26A C28 59.8(14) ?
C25 C26A H26D 112.2 no
C25 C26A H26E 95.7 no
C25 C26A H26F 111.3 no
C25 C26A H28C 85.6 no
C27 C26A C28 112.5(20) ?
C27 C26A H26D 77.9 no
C27 C26A H26E 149.4 no
C27 C26A H26F 90.3 no
C27 C26A H28C 139.0 no
C28 C26A H26D 145.4 no
C28 C26A H26E 44.0 no
C28 C26A H26F 98.5 no
C28 C26A H28C 37.8 no
H26D C26A H26E 111.2 no
H26D C26A H26F 114.8 no
H26D C26A H28C 112.9 no
H26E C26A H26F 110.2 no
H26E C26A H28C 10.4 no
H26F C26A H28C 116.6 no
C25A C26 C25 11.0(17) ?
C25A C26 C28A 71.8(31) ?
C25A C26 H26C 111.4 no
C25A C26 H26A 121.7 no
C25A C26 H26B 104.1 no
C25A C26 H28E 124.4 no
C25 C26 C28A 61.8(28) ?
C25 C26 H26C 114.0 no
C25 C26 H26A 111.5 no
C25 C26 H26B 112.2 no
C25 C26 H28E 114.7 no
C28A C26 H26C 88.8 no
C28A C26 H26A 66.7 no
C28A C26 H26B 163.9 no
C28A C26 H28E 73.8 no
H26C C26 H26A 106.8 no
H26C C26 H26B 107.1 no
H26C C26 H28E 110.1 no
H26A C26 H26B 104.8 no
H26A C26 H28E 7.4 no
H26B C26 H28E 97.3 no
C25A C27A C25 6.5(18) ?
C25A C27A C27 58.3(24) ?
C25A C27A H27A 110.2 no
C25A C27A H27D 116.0 no
C25A C27A H27E 109.7 no
C25A C27A H27F 104.4 no
C25 C27A C27 52.5(24) ?
C25 C27A H27A 104.4 no
C25 C27A H27D 110.1 no
C25 C27A H27E 110.9 no
C25 C27A H27F 109.4 no
C27 C27A H27A 71.4 no
C27 C27A H27D 72.8 no
C27 C27A H27E 90.5 no
C27 C27A H27F 157.9 no
H27A C27A H27D 7.3 no
H27A C27A H27E 116.3 no
H27A C27A H27F 106.1 no
H27D C27A H27E 109.3 no
H27D C27A H27F 107.6 no
H27E C27A H27F 109.5 no
C25A C27 C25 15.0(19) ?
C25A C27 C26A 77.9(27) ?
C25A C27 C27A 75.4(23) ?
C25A C27 H27B 123.2 no
C25A C27 H27C 111.5 no
C25A C27 H27A 99.6 no
C25A C27 H27D 112.5 no
C25 C27 C26A 65.1(22) ?
C25 C27 C27A 90.1(26) ?
C25 C27 H27B 109.3 no
C25 C27 H27C 117.1 no
C25 C27 H27A 110.7 no
C25 C27 H27D 122.1 no
C26A C27 C27A 148.6(33) ?
C26A C27 H27B 68.1 no
C26A C27 H27C 89.9 no
C26A C27 H27A 168.6 no
C26A C27 H27D 160.0 no
C27A C27 H27B 141.9 no
C27A C27 H27C 84.7 no
C27A C27 H27A 36.9 no
C27A C27 H27D 50.3 no
H27B C27 H27C 112.4 no
H27B C27 H27A 105.1 no
H27B C27 H27D 92.2 no
H27C C27 H27A 101.2 no
H27C C27 H27D 101.1 no
H27A C27 H27D 14.4 no
C25A C28A C25 14.8(16) ?
C25A C28A C26 71.0(25) ?
C25A C28A C28 68.3(18) ?
C25A C28A H26A 117.2 no
C25A C28A H28F 105.7 no
C25A C28A H28D 114.3 no
C25A C28A H28E 102.3 no
C25 C28A C26 84.9(27) ?
C25 C28A C28 55.3(16) ?
C25 C28A H26A 123.4 no
C25 C28A H28F 111.5 no
C25 C28A H28D 99.6 no
C25 C28A H28E 111.7 no
C26 C28A C28 138.8(33) ?
C26 C28A H26A 61.0 no
C26 C28A H28F 90.8 no
C26 C28A H28D 152.7 no
C26 C28A H28E 42.2 no
C28 C28A H26A 148.1 no
C28 C28A H28F 94.2 no
C28 C28A H28D 57.3 no
C28 C28A H28E 156.7 no
H26A C28A H28F 112.5 no
H26A C28A H28D 95.2 no
H26A C28A H28E 18.8 no
H28F C28A H28D 111.9 no
H28F C28A H28E 109.0 no
H28D C28A H28E 112.9 no
C25A C28 C25 8.2(16) ?
C25A C28 C26A 63.7(16) ?
C25A C28 C28A 47.6(12) ?
C25A C28 H26E 101.2 no
C25A C28 H28B 97.1 no
C25A C28 H28C 108.9 no
C25A C28 H28A 111.9 no
C25 C28 C26A 63.3(16) ?
C25 C28 C28A 53.0(14) ?
C25 C28 H26E 97.5 no
C25 C28 H28B 104.8 no
C25 C28 H28C 103.1 no
C25 C28 H28A 111.5 no
C26A C28 C28A 104.6(20) ?
C26A C28 H26E 42.5 no
C26A C28 H28B 79.6 no
C26A C28 H28C 58.6 no
C26A C28 H28A 173.1 no
C28A C28 H26E 146.8 no
C28A C28 H28B 81.7 no
C28A C28 H28C 156.1 no
C28A C28 H28A 73.8 no
H26E C28 H28B 93.7 no
H26E C28 H28C 18.7 no
H26E C28 H28A 138.0 no
H28B C28 H28C 109.0 no
H28B C28 H28A 106.6 no
H28C C28 H28A 120.7 no
C3 C29 C30 121.5(7) ?
C3 C29 C34 121.1(7) ?
C30 C29 C34 117.4(7) ?
C29 C30 C31 119.8(7) ?
C29 C30 H30 119.9 no
C31 C30 H30 120.3 no
C30 C31 C32 123.5(7) ?
C30 C31 H31 117.9 no
C32 C31 H31 118.5 no
C31 C32 C33 115.2(7) ?
C31 C32 C35 122.5(7) ?
C33 C32 C35 122.3(8) ?
C32 C33 C34 121.4(8) ?
C32 C33 H33 118.1 no
C34 C33 H33 120.5 no
C29 C34 C33 122.2(7) ?
C29 C34 H34 118.5 no
C33 C34 H34 119.3 no
C32 C35 C36 113.1(7) ?
C32 C35 C37 108.3(7) ?
C32 C35 C38 107.9(7) ?
C36 C35 C37 108.5(8) ?
C36 C35 C38 108.7(7) ?
C37 C35 C38 110.4(7) ?
C35 C36 H36A 108.9 no
C35 C36 H36B 108.0 no
C35 C36 H36C 107.5 no
H36A C36 H36B 110.6 no
H36A C36 H36C 111.5 no
H36B C36 H36C 110.1 no
C35 C37 H37C 110.8 no
C35 C37 H37A 110.5 no
C35 C37 H37B 112.2 no
H37C C37 H37A 106.2 no
H37C C37 H37B 109.7 no
H37A C37 H37B 107.2 no
C35 C38 H38B 110.7 no
C35 C38 H38C 108.4 no
C35 C38 H38A 110.1 no
H38B C38 H38C 109.5 no
H38B C38 H38A 110.3 no
H38C C38 H38A 107.8 no
C10 C39 C40 118.8(7) ?
C10 C39 C44 123.2(7) ?
C40 C39 C44 118.0(7) ?
C39 C40 C41 119.9(7) ?
C39 C40 H40 118.9 no
C41 C40 H40 121.1 no
C40 C41 C42 122.1(7) ?
C40 C41 H41 118.7 no
C42 C41 H41 119.2 no
C41 C42 C43 117.2(7) ?
C41 C42 C45A 119.9(21) ?
C41 C42 C45 123.3(7) ?
C43 C42 C45A 119.4(22) ?
C43 C42 C45 119.5(8) ?
C45A C42 C45 20.1(20) ?
C42 C43 C44 121.7(7) ?
C42 C43 H43 119.1 no
C44 C43 H43 119.1 no
C39 C44 C43 121.0(7) ?
C39 C44 H44 118.9 no
C43 C44 H44 120.0 no
C42 C45A C45 75.5(63) ?
C42 C45A C46A 125.1(46) ?
C42 C45A C46 126.6(41) ?
C42 C45A C47A 93.2(35) ?
C42 C45A C47 106.5(34) ?
C42 C45A C48A 110.9(40) ?
C45 C45A C46A 136.6(87) ?
C45 C45A C46 120.0(81) ?
C45 C45A C47A 33.0(54) ?
C45 C45A C47 73.9(63) ?
C45 C45A C48A 73.0(64) ?
C46A C45A C46 80.7(43) ?
C46A C45A C47A 103.7(45) ?
C46A C45A C47 63.9(33) ?
C46A C45A C48A 120.2(54) ?
C46 C45A C47A 128.4(42) ?
C46 C45A C47 126.7(41) ?
C46 C45A C48A 47.4(31) ?
C47A C45A C47 41.4(22) ?
C47A C45A C48A 91.6(40) ?
C47 C45A C48A 120.6(40) ?
C42 C45 C45A 84.4(63) ?
C42 C45 C46A 102.6(17) ?
C42 C45 C46 107.7(9) ?
C42 C45 C47A 115.5(25) ?
C42 C45 C47 111.8(9) ?
C42 C45 C48A 117.1(24) ?
C42 C45 C48 110.9(9) ?
C45A C45 C46A 30.9(65) ?
C45A C45 C46 42.3(64) ?
C45A C45 C47A 134.1(71) ?
C45A C45 C47 86.3(65) ?
C45A C45 C48A 86.3(67) ?
C45A C45 C48 151.1(69) ?
C46A C45 C46 58.8(18) ?
C46A C45 C47A 103.3(30) ?
C46A C45 C47 56.5(17) ?
C46A C45 C48A 99.8(29) ?
C46A C45 C48 146.5(17) ?
C46 C45 C47A 136.2(25) ?
C46 C45 C47 108.8(9) ?
C46 C45 C48A 44.3(23) ?
C46 C45 C48 108.8(9) ?
C47A C45 C47 48.3(24) ?
C47A C45 C48A 115.1(35) ?
C47A C45 C48 62.5(25) ?
C47 C45 C48A 129.5(24) ?
C47 C45 C48 108.7(10) ?
C48A C45 C48 65.1(25) ?
C45A C46A C45 12.6(27) ?
C45A C46A C46 47.6(32) ?
C45A C46A C47 68.2(33) ?
C45A C46A H46A 73.8 no
C45A C46A H46D 101.9 no
C45A C46A H46E 114.5 no
C45A C46A H46F 116.2 no
C45A C46A H47A 96.7 no
C45 C46A C46 55.4(17) ?
C45 C46A C47 56.1(15) ?
C45 C46A H46A 85.2 no
C45 C46A H46D 114.4 no
C45 C46A H46E 108.2 no
C45 C46A H46F 110.9 no
C45 C46A H47A 87.2 no
C46 C46A C47 105.5(28) ?
C46 C46A H46A 36.4 no
C46 C46A H46D 70.9 no
C46 C46A H46E 87.9 no
C46 C46A H46F 160.9 no
C46 C46A H47A 142.1 no
C47 C46A H46A 140.5 no
C47 C46A H46D 167.1 no
C47 C46A H46E 88.1 no
C47 C46A H46F 70.3 no
C47 C46A H47A 38.6 no
H46A C46A H46D 34.5 no
H46A C46A H46E 97.8 no
H46A C46A H46F 140.1 no
H46A C46A H47A 162.4 no
H46D C46A H46E 104.0 no
H46D C46A H46F 108.9 no
H46D C46A H47A 140.2 no
H46E C46A H46F 110.2 no
H46E C46A H47A 99.6 no
H46F C46A H47A 31.8 no
C45A C46 C45 17.7(27) ?
C45A C46 C46A 51.8(29) ?
C45A C46 C48A 81.6(40) ?
C45A C46 H46C 116.2 no
C45A C46 H46A 91.4 no
C45A C46 H46B 117.3 no
C45A C46 H48F 122.0 no
C45 C46 C46A 65.9(17) ?
C45 C46 C48A 64.1(31) ?
C45 C46 H46C 107.9 no
C45 C46 H46A 109.2 no
C45 C46 H46B 108.7 no
C45 C46 H48F 111.4 no
C46A C46 C48A 124.4(37) ?
C46A C46 H46C 94.0 no
C46A C46 H46A 54.4 no
C46A C46 H46B 157.4 no
C46A C46 H48F 165.4 no
C48A C46 H46C 79.8 no
C48A C46 H46A 169.6 no
C48A C46 H46B 65.0 no
C48A C46 H48F 61.6 no
H46C C46 H46A 110.3 no
H46C C46 H46B 108.4 no
H46C C46 H48F 100.4 no
H46A C46 H46B 112.2 no
H46A C46 H48F 117.0 no
H46B C46 H48F 8.0 no
C45A C47A C45 13.0(22) ?
C45A C47A C47 63.1(29) ?
C45A C47A C48 76.9(33) ?
C45A C47A H47C 101.4 no
C45A C47A H47D 112.7 no
C45A C47A H47E 110.0 no
C45A C47A H47F 109.3 no
C45 C47A C47 75.8(32) ?
C45 C47A C48 65.5(26) ?
C45 C47A H47C 110.8 no
C45 C47A H47D 99.7 no
C45 C47A H47E 116.5 no
C45 C47A H47F 113.8 no
C47 C47A C48 137.3(46) ?
C47 C47A H47C 48.6 no
C47 C47A H47D 166.9 no
C47 C47A H47E 64.7 no
C47 C47A H47F 89.6 no
C48 C47A H47C 165.0 no
C48 C47A H47D 45.8 no
C48 C47A H47E 150.1 no
C48 C47A H47F 89.9 no
H47C C47A H47D 124.7 no
H47C C47A H47E 17.0 no
H47C C47A H47F 104.6 no
H47D C47A H47E 107.8 no
H47D C47A H47F 103.5 no
H47E C47A H47F 113.5 no
C45A C47 C45 19.8(20) ?
C45A C47 C46A 47.9(24) ?
C45A C47 C47A 75.5(32) ?
C45A C47 H47B 109.6 no
C45A C47 H47C 123.8 no
C45A C47 H47A 90.2 no
C45A C47 H47E 107.2 no
C45 C47 C46A 67.4(19) ?
C45 C47 C47A 55.8(27) ?
C45 C47 H47B 108.9 no
C45 C47 H47C 108.0 no
C45 C47 H47A 108.3 no
C45 C47 H47E 89.6 no
C46A C47 C47A 121.2(34) ?
C46A C47 H47B 94.6 no
C46A C47 H47C 155.0 no
C46A C47 H47A 52.5 no
C46A C47 H47E 150.9 no
C47A C47 H47B 90.1 no
C47A C47 H47C 66.0 no
C47A C47 H47A 157.8 no
C47A C47 H47E 46.7 no
H47B C47 H47C 109.7 no
H47B C47 H47A 111.0 no
H47B C47 H47E 110.1 no
H47C C47 H47A 110.8 no
H47C C47 H47E 20.0 no
H47A C47 H47E 126.0 no
C45A C48A C45 20.8(23) ?
C45A C48A C46 51.0(32) ?
C45A C48A C48 79.8(38) ?
C45A C48A H46B 87.0 no
C45A C48A H48F 96.5 no
C45A C48A H48D 122.7 no
C45A C48A H48E 118.9 no
C45 C48A C46 71.6(33) ?
C45 C48A C48 59.1(23) ?
C45 C48A H46B 104.7 no
C45 C48A H48F 114.2 no
C45 C48A H48D 107.6 no
C45 C48A H48E 122.0 no
C46 C48A C48 129.8(48) ?
C46 C48A H46B 50.6 no
C46 C48A H48F 57.6 no
C46 C48A H48D 147.5 no
C46 C48A H48E 92.7 no
C48 C48A H46B 148.9 no
C48 C48A H48F 152.8 no
C48 C48A H48D 64.4 no
C48 C48A H48E 104.9 no
H46B C48A H48F 9.6 no
H46B C48A H48D 101.1 no
H46B C48A H48E 106.2 no
H48F C48A H48D 96.7 no
H48F C48A H48E 100.5 no
H48D C48A H48E 112.8 no
C45 C48 C47A 52.0(21) ?
C45 C48 C48A 55.9(22) ?
C45 C48 H47D 87.7 no
C45 C48 H48B 111.1 no
C45 C48 H48C 110.9 no
C45 C48 H48A 111.0 no
C47A C48 C48A 99.0(31) ?
C47A C48 H47D 45.3 no
C47A C48 H48B 73.0 no
C47A C48 H48C 91.2 no
C47A C48 H48A 159.3 no
C48A C48 H47D 142.5 no
C48A C48 H48B 165.9 no
C48A C48 H48C 83.4 no
C48A C48 H48A 74.9 no
H47D C48 H48B 27.8 no
H47D C48 H48C 104.6 no
H47D C48 H48A 133.3 no
H48B C48 H48C 107.9 no
H48B C48 H48A 108.4 no
H48C C48 H48A 107.4 no
C11 C49 C50 120.7(7) ?
C11 C49 C54 122.8(7) ?
C50 C49 C54 116.4(7) ?
C49 C50 C51 120.7(7) ?
C49 C50 H50 118.8 no
C51 C50 H50 120.6 no
C50 C51 C52 122.5(7) ?
C50 C51 H51 118.4 no
C52 C51 H51 119.1 no
C51 C52 C53 116.9(7) ?
C51 C52 C55 121.3(7) ?
C53 C52 C55 121.8(7) ?
C52 C53 C54 121.7(7) ?
C52 C53 H53 119.8 no
C54 C53 H53 118.5 no
C49 C54 C53 121.8(7) ?
C49 C54 H54 118.3 no
C53 C54 H54 119.9 no
C52 C55 C56 108.0(6) ?
C52 C55 C57 112.9(6) ?
C52 C55 C58 111.3(7) ?
C56 C55 C57 108.4(7) ?
C56 C55 C58 108.9(7) ?
C57 C55 C58 107.3(7) ?
C55 C56 H56A 109.7 no
C55 C56 H56B 110.1 no
C55 C56 H56C 109.5 no
H56A C56 H56B 109.8 no
H56A C56 H56C 109.3 no
H56B C56 H56C 108.4 no
C55 C57 H57C 109.9 no
C55 C57 H57A 109.6 no
C55 C57 H57B 109.3 no
H57C C57 H57A 109.2 no
H57C C57 H57B 109.7 no
H57A C57 H57B 109.1 no
C55 C58 H58B 109.9 no
C55 C58 H58C 109.1 no
C55 C58 H58A 109.5 no
H58B C58 H58C 109.0 no
H58B C58 H58A 110.4 no
H58C C58 H58A 108.9 no
C15 C59 C60 122.7(7) ?
C15 C59 C64 120.3(6) ?
C60 C59 C64 116.9(6) ?
C59 C60 C61 121.3(7) ?
C59 C60 H60 118.3 no
C61 C60 H60 120.4 no
C60 C61 C62 121.6(7) ?
C60 C61 H61 118.7 no
C62 C61 H61 119.7 no
C61 C62 C63 116.8(7) ?
C61 C62 C65 122.9(7) ?
C63 C62 C65 120.2(7) ?
C62 C63 C64 122.3(7) ?
C62 C63 H63 118.1 no
C64 C63 H63 119.7 no
C59 C64 C63 121.0(7) ?
C59 C64 H64 119.3 no
C63 C64 H64 119.7 no
C62 C65 C66 113.2(7) ?
C62 C65 C67 106.5(6) ?
C62 C65 C68 109.9(6) ?
C66 C65 C67 108.4(7) ?
C66 C65 C68 108.3(7) ?
C67 C65 C68 110.5(7) ?
C65 C66 H66C 110.9 no
C65 C66 H66A 109.4 no
C65 C66 H66B 111.2 no
H66C C66 H66A 107.8 no
H66C C66 H66B 109.0 no
H66A C66 H66B 108.4 no
C65 C67 H67B 108.9 no
C65 C67 H67C 108.7 no
C65 C67 H67A 109.6 no
H67B C67 H67C 108.3 no
H67B C67 H67A 111.0 no
H67C C67 H67A 110.2 no
C65 C68 H68A 109.9 no
C65 C68 H68B 109.0 no
C65 C68 H68C 108.1 no
H68A C68 H68B 111.0 no
H68A C68 H68C 110.2 no
H68B C68 H68C 108.5 no
C16 C69 C70 120.8(7) ?
C16 C69 C74 122.0(7) ?
C70 C69 C74 117.1(7) ?
C69 C70 C71 121.8(7) ?
C69 C70 H70 119.3 no
C71 C70 H70 118.9 no
C70 C71 C72 120.5(7) ?
C70 C71 H71 118.6 no
C72 C71 H71 120.8 no
C71 C72 C73 118.3(7) ?
C71 C72 C75 118.8(7) ?
C73 C72 C75 122.9(7) ?
C72 C73 C74 120.9(7) ?
C72 C73 H73 119.2 no
C74 C73 H73 119.8 no
C69 C74 C73 121.3(7) ?
C69 C74 H74 119.7 no
C73 C74 H74 119.0 no
C72 C75 C76 107.7(7) ?
C72 C75 C77 111.1(7) ?
C72 C75 C78 111.2(7) ?
C76 C75 C77 108.6(8) ?
C76 C75 C78 108.6(8) ?
C77 C75 C78 109.5(8) ?
C75 C76 H76B 109.2 no
C75 C76 H76C 108.7 no
C75 C76 H76A 108.2 no
H76B C76 H76C 111.2 no
H76B C76 H76A 110.3 no
H76C C76 H76A 109.2 no
C75 C77 H77A 108.7 no
C75 C77 H77B 111.9 no
C75 C77 H77C 111.1 no
H77A C77 H77B 107.8 no
H77A C77 H77C 106.8 no
H77B C77 H77C 110.2 no
C75 C78 H78C 108.3 no
C75 C78 H78A 108.0 no
C75 C78 H78B 110.7 no
H78C C78 H78A 107.7 no
H78C C78 H78B 110.8 no
H78A C78 H78B 111.3 no
CL1 C79 CL2 110.1(6) ?
CL1 C79 CL3 109.5(6) ?
CL1 C79 H79 109.8 no
CL2 C79 CL3 110.4(7) ?
CL2 C79 H79 109.3 no
CL3 C79 H79 107.7 no
CL4 C80 CL5 110.1(6) ?
CL4 C80 CL6 112.0(6) ?
CL4 C80 H80 106.8 no
CL5 C80 CL6 111.7(6) ?
CL5 C80 H80 105.6 no
CL6 C80 H80 110.2 no
CL7 C81 CL8 108.3(2) ?
CL7 C81 CL9 111.5(2) ?
CL7 C81 CL10 122.1(7) ?
CL7 C81 CL12 115.8(13) ?
CL7 C81 C82 123.01(10) ?
CL7 C81 H81 108.5 no
CL8 C81 CL9 112.6(3) ?
CL8 C81 CL10 129.5(7) ?
CL8 C81 CL12 17.7(10) ?
CL8 C81 C82 80.5(2) ?
CL8 C81 H81 108.1 no
CL9 C81 CL10 51.4(7) ?
CL9 C81 CL12 94.9(10) ?
CL9 C81 C82 32.2(2) ?
CL9 C81 H81 107.8 no
CL10 C81 CL12 120.1(14) ?
CL10 C81 C82 73.9(7) ?
CL10 C81 H81 56.5 no
CL12 C81 C82 62.8(10) ?
CL12 C81 H81 117.4 no
C82 C81 H81 122.2 no
CL8 C82 CL9 154.5(3) ?
CL8 C82 CL10 104.2(6) ?
CL8 C82 CL11 104.6(8) ?
CL8 C82 CL12 12.1(12) ?
CL8 C82 C81 57.8(2) ?
CL8 C82 H82 116.4 no
CL9 C82 CL10 54.2(7) ?
CL9 C82 CL11 73.2(8) ?
CL9 C82 CL12 166.5(12) ?
CL9 C82 C81 96.8(3) ?
CL9 C82 H82 86.3 no
CL10 C82 CL11 106.1(9) ?
CL10 C82 CL12 114.3(14) ?
CL10 C82 C81 58.8(6) ?
CL10 C82 H82 109.5 no
CL11 C82 CL12 106.6(16) ?
CL11 C82 C81 84.3(7) ?
CL11 C82 H82 115.1 no
CL12 C82 C81 69.9(11) ?
CL12 C82 H82 105.5 no
C81 C82 H82 160.3 no
CL19 C83 CL20 113.116(3) ?
CL19 C83 CL21 120.983(4) ?
CL19 C83 CL22 75.276(3) ?
CL19 C83 CL23 169.5466(7) ?
CL19 C83 CL24 79.558(5) ?
CL19 C83 CL26 26.0227(9) ?
CL19 C83 CL27 166.1692(8) ?
CL19 C83 C84 100.735(4) ?
CL19 C83 C85 80.750(5) ?
CL19 C83 H83 124.9 no
CL19 C83 H84 54.9 no
CL19 C83 H85 78.3 no
CL20 C83 CL21 99.082(2) ?
CL20 C83 CL22 79.416(3) ?
CL20 C83 CL23 60.500(3) ?
CL20 C83 CL24 40.803(2) ?
CL20 C83 CL26 109.283(4) ?
CL20 C83 CL27 56.271(3) ?
CL20 C83 C84 30.1842(10) ?
CL20 C83 C85 38.874(2) ?
CL20 C83 H83 92.8 no
CL20 C83 H84 158.1 no
CL20 C83 H85 91.7 no
CL21 C83 CL22 63.3967(11) ?
CL21 C83 CL23 55.414(4) ?
CL21 C83 CL24 138.362(2) ?
CL21 C83 CL26 97.937(3) ?
CL21 C83 CL27 57.506(4) ?
CL21 C83 C84 83.048(2) ?
CL21 C83 C85 136.298(2) ?
CL21 C83 H83 99.9 no
CL21 C83 H84 102.8 no
CL21 C83 H85 150.6 no
CL22 C83 CL23 94.941(2) ?
CL22 C83 CL24 92.234(3) ?
CL22 C83 CL26 50.393(3) ?
CL22 C83 CL27 93.128(2) ?
CL22 C83 C84 49.251(3) ?
CL22 C83 C85 90.922(3) ?
CL22 C83 H83 159.7 no
CL22 C83 H84 111.0 no
CL22 C83 H85 145.9 no
CL23 C83 CL24 97.436(5) ?
CL23 C83 CL26 145.047(1) ?
CL23 C83 CL27 4.2936(2) ?
CL23 C83 C84 69.575(3) ?
CL23 C83 C85 95.968(5) ?
CL23 C83 H83 65.1 no
CL23 C83 H84 134.0 no
CL23 C83 H85 109.3 no
CL24 C83 CL26 89.328(4) ?
CL24 C83 CL27 93.632(5) ?
CL24 C83 C84 56.407(3) ?
CL24 C83 C85 2.06370(10) ?
CL24 C83 H83 94.0 no
CL24 C83 H84 117.9 no
CL24 C83 H85 61.8 no
CL26 C83 CL27 143.508(2) ?
CL26 C83 C84 86.471(5) ?
CL26 C83 C85 89.718(4) ?
CL26 C83 H83 148.9 no
CL26 C83 H84 68.4 no
CL26 C83 H85 104.2 no
CL27 C83 C84 65.608(3) ?
CL27 C83 C85 92.115(5) ?
CL27 C83 H83 67.2 no
CL27 C83 H84 138.2 no
CL27 C83 H85 109.2 no
C84 C83 C85 54.412(3) ?
C84 C83 H83 120.8 no
C84 C83 H84 154.7 no
C84 C83 H85 117.0 no
C85 C83 H83 94.7 no
C85 C83 H84 119.9 no
C85 C83 H85 63.6 no
H83 C83 H84 82.9 no
H83 C83 H85 52.1 no
H84 C83 H85 68.8 no
CL19 C84 CL20 128.307(3) ?
CL19 C84 CL21 112.311(5) ?
CL19 C84 CL22 80.255(3) ?
CL19 C84 CL23 157.9797(10) ?
CL19 C84 CL24 82.733(5) ?
CL19 C84 CL26 24.5818(12) ?
CL19 C84 CL27 158.2544(11) ?
CL19 C84 C83 62.568(3) ?
CL19 C84 C85 66.560(4) ?
CL19 C84 H84 49.4 no
CL20 C84 CL21 115.816(2) ?
CL20 C84 CL22 100.001(3) ?
CL20 C84 CL23 70.655(3) ?
CL20 C84 CL24 48.298(2) ?
CL20 C84 CL26 130.609(3) ?
CL20 C84 CL27 69.548(3) ?
CL20 C84 C83 141.041(2) ?
CL20 C84 C85 76.617(2) ?
CL20 C84 H84 149.0 no
CL21 C84 CL22 69.031(2) ?
CL21 C84 CL23 57.141(4) ?
CL21 C84 CL24 164.1136(8) ?
CL21 C84 CL26 96.225(4) ?
CL21 C84 CL27 58.872(4) ?
CL21 C84 C83 82.016(2) ?
CL21 C84 C85 156.127(2) ?
CL21 C84 H84 85.8 no
CL22 C84 CL23 109.666(3) ?
CL22 C84 CL24 110.442(2) ?
CL22 C84 CL26 56.139(2) ?
CL22 C84 CL27 111.113(3) ?
CL22 C84 C83 118.931(4) ?
CL22 C84 C85 131.2614(10) ?
CL22 C84 H84 108.8 no
CL23 C84 CL24 110.456(5) ?
CL23 C84 CL26 153.2529(7) ?
CL23 C84 CL27 1.77 ?
CL23 C84 C83 95.756(4) ?
CL23 C84 C85 114.407(4) ?
CL23 C84 H84 108.7 no
CL24 C84 CL26 96.186(5) ?
CL24 C84 CL27 108.827(5) ?
CL24 C84 C83 110.602(3) ?
CL24 C84 C85 34.037(2) ?
CL24 C84 H84 108.7 no
CL26 C84 CL27 154.9322(6) ?
CL26 C84 C83 76.302(4) ?
CL26 C84 C85 88.910(3) ?
CL26 C84 H84 62.7 no
CL27 C84 C83 95.797(4) ?
CL27 C84 C85 112.687(4) ?
CL27 C84 H84 108.9 no
C83 C84 C85 76.571(2) ?
C83 C84 H84 13.7 no
C85 C84 H84 75.9 no
CL19 C85 CL20 143.072(3) ?
CL19 C85 CL22 71.573(3) ?
CL19 C85 CL23 140.7262(8) ?
CL19 C85 CL24 102.815(5) ?
CL19 C85 CL25 105.549(5) ?
CL19 C85 CL26 24.247(2) ?
CL19 C85 CL27 139.4964(9) ?
CL19 C85 C83 75.440(5) ?
CL19 C85 C84 95.155(3) ?
CL19 C85 H83 109.2 no
CL19 C85 H84 54.9 no
CL19 C85 H85 81.3 no
CL20 C85 CL22 86.629(4) ?
CL20 C85 CL23 63.956(2) ?
CL20 C85 CL24 56.202(4) ?
CL20 C85 CL25 50.757(4) ?
CL20 C85 CL26 127.879(4) ?
CL20 C85 CL27 64.084(2) ?
CL20 C85 C83 126.590(4) ?
CL20 C85 C84 84.399(3) ?
CL20 C85 H83 107.8 no
CL20 C85 H84 154.8 no
CL20 C85 H85 123.6 no
CL22 C85 CL23 87.512(3) ?
CL22 C85 CL24 109.507(3) ?
CL22 C85 CL25 104.642(4) ?
CL22 C85 CL26 47.459(2) ?
CL22 C85 CL27 85.624(3) ?
CL22 C85 C83 72.377(3) ?
CL22 C85 C84 38.3321(8) ?
CL22 C85 H83 126.4 no
CL22 C85 H84 85.8 no
CL22 C85 H85 149.8 no
CL23 C85 CL24 115.585(4) ?
CL23 C85 CL25 111.855(4) ?
CL23 C85 CL26 124.076(2) ?
CL23 C85 CL27 1.89830(10) ?
CL23 C85 C83 66.527(4) ?
CL23 C85 C84 52.280(4) ?
CL23 C85 H83 57.5 no
CL23 C85 H84 91.7 no
CL23 C85 H85 106.3 no
CL24 C85 CL25 6.4047(2) ?
CL24 C85 CL26 110.605(4) ?
CL24 C85 CL27 116.417(4) ?
CL24 C85 C83 177.01210(10) ?
CL24 C85 C84 133.863(2) ?
CL24 C85 H83 121.5 no
CL24 C85 H84 148.5 no
CL24 C85 H85 89.0 no
CL25 C85 CL26 110.689(4) ?
CL25 C85 CL27 112.516(4) ?
CL25 C85 C83 176.4985(2) ?
CL25 C85 C84 127.487(3) ?
CL25 C85 H83 124.7 no
CL25 C85 H84 154.3 no
CL25 C85 H85 95.1 no
CL26 C85 CL27 122.369(2) ?
CL26 C85 C83 68.802(4) ?
CL26 C85 C84 73.266(2) ?
CL26 C85 H83 118.7 no
CL26 C85 H84 59.4 no
CL26 C85 H85 104.3 no
CL27 C85 C83 65.764(4) ?
CL27 C85 C84 50.415(3) ?
CL27 C85 H83 58.8 no
CL27 C85 H84 91.4 no
CL27 C85 H85 107.8 no
C83 C85 C84 49.018(2) ?
C83 C85 H83 57.4 no
C83 C85 H84 28.6 no
C83 C85 H85 88.3 no
C84 C85 H83 90.6 no
C84 C85 H84 74.9 no
C84 C85 H85 136.0 no
H83 C85 H84 59.2 no
H83 C85 H85 51.0 no
H84 C85 H85 67.3 no

loop_
_geom_bond_atom_site_label_1
_geom_bond_atom_site_label_2
_geom_bond_distance
_geom_bond_publ_flag
NI1 N1 1.922(6) ?
NI1 N2 1.921(6) ?
NI1 N3 1.900(6) ?
NI1 N4 1.893(6) ?
CL1 C79 1.710(11) ?
CL2 C79 1.755(12) ?
CL3 C79 1.740(11) ?
CL4 C80 1.736(10) ?
CL5 C80 1.763(11) ?
CL6 C80 1.696(10) ?
CL7 CL11 2.16(2) ?
CL7 C81 1.723(3) ?
CL8 CL12 0.53(3) ?
CL8 C81 1.730(6) ?
CL8 C82 2.015(6) ?
CL9 CL10 1.45(2) ?
CL9 CL11 1.86(3) ?
CL9 C81 1.736(4) ?
CL9 C82 0.931(4) ?
CL9 H82 1.32 no
CL10 C81 1.58(2) ?
CL10 C82 1.78(2) ?
CL10 H81 1.33 no
CL11 C82 1.90(3) ?
CL12 C81 1.74(4) ?
CL12 C82 1.64(4) ?
CL19 CL22 2.15790(10) ?
CL19 CL24 2.2146(2) ?
CL19 CL26 0.679 ?
CL19 C83 1.45140(10) ?
CL19 C84 1.60670(10) ?
CL19 C85 1.48010(10) ?
CL19 H84 1.22 no
CL20 CL23 1.90720(10) ?
CL20 CL24 1.35720(10) ?
CL20 CL25 1.46510(10) ?
CL20 CL27 1.65730(10) ?
CL20 C83 1.93660(10) ?
CL20 C84 1.54850(10) ?
CL20 C85 1.51370(10) ?
CL21 CL22 2.01090(10) ?
CL21 CL23 1.69800(10) ?
CL21 CL27 1.60140(10) ?
CL21 C83 1.80520(10) ?
CL21 C84 1.80950(10) ?
CL22 CL26 1.56880(10) ?
CL22 C83 2.00780(10) ?
CL22 C84 1.73790(10) ?
CL22 C85 2.10640(10) ?
CL23 CL27 0.400 ?
CL23 C83 1.84600(10) ?
CL23 C84 1.73870(10) ?
CL23 C85 2.00170(10) ?
CL24 CL25 0.516 ?
CL24 C83 1.95640(10) ?
CL24 C84 1.74100(10) ?
CL24 C85 1.35160(10) ?
CL25 C85 1.83630(10) ?
CL26 C83 1.54140(10) ?
CL26 C84 1.58350(10) ?
CL26 C85 1.65320(10) ?
CL26 H84 1.43 no
CL27 C83 1.46590(10) ?
CL27 C84 1.34190(10) ?
CL27 C85 1.60650(10) ?
CL27 H83 1.45 no
O1 C6 1.259(8) ?
N1 C1 1.391(9) ?
N1 C4 1.335(8) ?
N2 C6 1.397(9) ?
N2 C7 1.346(9) ?
N3 C9 1.353(8) ?
N3 C12 1.379(8) ?
N4 C14 1.399(8) ?
N4 C17 1.380(8) ?
N5 C4 1.326(9) ?
N5 C6 1.331(9) ?
N5 H1 0.96 no
N6 C7 1.327(9) ?
N6 C9 1.347(9) ?
N7 C12 1.285(8) ?
N7 C14 1.353(8) ?
N8 C1 1.292(8) ?
N8 C17 1.331(8) ?
C1 C2 1.470(9) ?
C2 C3 1.383(10) ?
C2 C19 1.475(10) ?
C3 C4 1.450(10) ?
C3 C29 1.457(10) ?
C7 H7 0.94 no
C9 C10 1.448(9) ?
C10 C11 1.342(9) ?
C10 C39 1.490(9) ?
C11 C12 1.480(9) ?
C11 C49 1.482(10) ?
C14 C15 1.417(9) ?
C15 C16 1.384(9) ?
C15 C59 1.472(9) ?
C16 C17 1.417(9) ?
C16 C69 1.475(9) ?
C19 C20 1.395(10) ?
C19 C24 1.386(10) ?
C20 C21 1.361(11) ?
C20 H20 0.96 no
C21 C22 1.378(11) ?
C21 H21 0.95 no
C22 C23 1.400(11) ?
C22 C25A 1.65(3) ?
C22 C25 1.50(3) ?
C23 C24 1.361(10) ?
C23 H23 0.95 no
C24 H24 0.97 no
C25A C25 0.38(4) ?
C25A C26A 1.75(4) ?
C25A C26 1.43(4) ?
C25A C27A 1.45(4) ?
C25A C27 1.27(4) ?
C25A C28A 1.44(4) ?
C25A C28 1.81(4) ?
C25 C26A 1.57(3) ?
C25 C26 1.66(4) ?
C25 C27A 1.78(3) ?
C25 C27 1.41(4) ?
C25 C28A 1.47(3) ?
C25 C28 1.52(3) ?
C26A C27 1.50(4) ?
C26A C28 1.47(3) ?
C26A H26D 0.94 no
C26A H26E 0.99 no
C26A H26F 0.96 no
C26A H28C 1.26 no
C26 C28A 0.91(3) ?
C26 H26C 0.98 no
C26 H26A 1.01 no
C26 H26B 1.01 no
C26 H28E 0.68 no
C27A C27 1.08(3) ?
C27A H27A 0.68 no
C27A H27D 0.99 no
C27A H27E 0.97 no
C27A H27F 0.99 no
C27 H27B 0.94 no
C27 H27C 0.99 no
C27 H27A 1.08 no
C27 H27D 1.23 no
C28A C28 1.75(4) ?
C28A H26A 1.06 no
C28A H28F 0.99 no
C28A H28D 0.94 no
C28A H28E 0.98 no
C28 H26E 1.02 no
C28 H28B 1.06 no
C28 H28C 0.90 no
C28 H28A 0.93 no
C29 C30 1.401(10) ?
C29 C34 1.387(10) ?
C30 C31 1.385(10) ?
C30 H30 0.93 no
C31 C32 1.399(11) ?
C31 H31 0.96 no
C32 C33 1.409(10) ?
C32 C35 1.525(10) ?
C33 C34 1.383(10) ?
C33 H33 0.94 no
C34 H34 0.94 no
C35 C36 1.528(12) ?
C35 C37 1.500(12) ?
C35 C38 1.558(12) ?
C36 H36A 0.96 no
C36 H36B 0.98 no
C36 H36C 0.97 no
C37 H37C 0.98 no
C37 H37A 1.02 no
C37 H37B 0.97 no
C38 H38B 0.96 no
C38 H38C 1.00 no
C38 H38A 0.99 no
C39 C40 1.428(10) ?
C39 C44 1.373(10) ?
C40 C41 1.388(10) ?
C40 H40 0.94 no
C41 C42 1.370(10) ?
C41 H41 0.94 no
C42 C43 1.413(10) ?
C42 C45A 1.57(5) ?
C42 C45 1.530(13) ?
C43 C44 1.378(10) ?
C43 H43 0.96 no
C44 H44 0.95 no
C45A C45 0.54(6) ?
C45A C46A 1.28(6) ?
C45A C46 1.20(6) ?
C45A C47A 1.74(8) ?
C45A C47 1.60(6) ?
C45A C48A 1.53(8) ?
C45 C46A 1.71(5) ?
C45 C46 1.54(2) ?
C45 C47A 1.31(5) ?
C45 C47 1.54(2) ?
C45 C48A 1.46(6) ?
C45 C48 1.52(2) ?
C46A C46 1.61(5) ?
C46A C47 1.55(5) ?
C46A H46A 1.30 no
C46A H46D 1.02 no
C46A H46E 1.01 no
C46A H46F 0.94 no
C46A H47A 1.23 no
C46 C48A 1.14(6) ?
C46 H46C 1.00 no
C46 H46A 0.95 no
C46 H46B 0.97 no
C46 H48F 1.10 no
C47A C47 1.19(5) ?
C47A C48 1.48(6) ?
C47A H47C 1.19 no
C47A H47D 1.05 no
C47A H47E 0.93 no
C47A H47F 0.99 no
C47 H47B 0.98 no
C47 H47C 0.98 no
C47 H47A 0.96 no
C47 H47E 1.15 no
C48A C48 1.60(6) ?
C48A H46B 1.14 no
C48A H48F 1.15 no
C48A H48D 0.99 no
C48A H48E 0.93 no
C48 H47D 1.06 no
C48 H48B 0.98 no
C48 H48C 1.00 no
C48 H48A 0.99 no
C49 C50 1.389(10) ?
C49 C54 1.403(10) ?
C50 C51 1.393(10) ?
C50 H50 0.96 no
C51 C52 1.369(10) ?
C51 H51 0.96 no
C52 C53 1.385(10) ?
C52 C55 1.533(10) ?
C53 C54 1.371(10) ?
C53 H53 0.95 no
C54 H54 0.96 no
C55 C56 1.547(11) ?
C55 C57 1.533(11) ?
C55 C58 1.535(10) ?
C56 H56A 0.97 no
C56 H56B 0.98 no
C56 H56C 0.99 no
C57 H57C 0.98 no
C57 H57A 0.99 no
C57 H57B 0.98 no
C58 H58B 0.97 no
C58 H58C 0.99 no
C58 H58A 0.97 no
C59 C60 1.400(9) ?
C59 C64 1.403(10) ?
C60 C61 1.382(9) ?
C60 H60 0.95 no
C61 C62 1.406(10) ?
C61 H61 0.95 no
C62 C63 1.377(10) ?
C62 C65 1.532(10) ?
C63 C64 1.388(10) ?
C63 H63 0.96 no
C64 H64 0.94 no
C65 C66 1.504(11) ?
C65 C67 1.528(12) ?
C65 C68 1.537(10) ?
C66 H66C 0.99 no
C66 H66A 0.99 no
C66 H66B 0.98 no
C67 H67B 0.98 no
C67 H67C 0.99 no
C67 H67A 0.96 no
C68 H68A 0.96 no
C68 H68B 0.98 no
C68 H68C 0.99 no
C69 C70 1.396(9) ?
C69 C74 1.397(9) ?
C70 C71 1.397(10) ?
C70 H70 0.96 no
C71 C72 1.398(10) ?
C71 H71 0.94 no
C72 C73 1.382(10) ?
C72 C75 1.536(10) ?
C73 C74 1.406(10) ?
C73 H73 0.93 no
C74 H74 0.96 no
C75 C76 1.527(12) ?
C75 C77 1.533(12) ?
C75 C78 1.539(13) ?
C76 H76B 0.96 no
C76 H76C 0.98 no
C76 H76A 0.99 no
C77 H77A 1.01 no
C77 H77B 0.97 no
C77 H77C 0.98 no
C78 H78C 0.99 no
C78 H78A 0.99 no
C78 H78B 0.95 no
C79 H79 0.99 no
C80 H80 1.02 no
C81 C82 1.35900(10) ?
C81 H81 1.00 no
C82 H82 1.00 no
C83 C84 0.470 ?
C83 C85 0.605 ?
C83 H83 1.09 no
C83 H84 0.55 no
C83 H85 1.29 no
C84 C85 0.506 ?
C84 H84 1.00 no
C85 H83 1.29 no
C85 H84 1.00 no
C85 H85 1.15 no

loop_
_geom_contact_atom_site_label_1
_geom_contact_atom_site_label_2
_geom_contact_distance
_geom_contact_site_symmetry_2
_geom_contact_publ_flag
O1 C81 3.128(6) . no
O1 C63 3.562(10) 2_875 no
N1 C50 3.429(9) 2_875 no
N3 C27 3.28(3) 2_775 no
N3 C12 3.580(9) 2_875 no
N5 C51 3.487(10) 2_875 no
N6 C79 3.214(12) 1_655 no
C2 C74 3.576(10) 2_775 no
C4 C50 3.497(11) 2_875 no
C4 C51 3.538(11) 2_875 no
C7 C79 3.56(1) 1_655 no
C7 C64 3.590(11) 2_875 no
C9 C27 3.59(3) 2_775 no
C12 C27 3.34(3) 2_775 no
C12 C26A 3.54(2) 2_775 no
C16 C20 3.527(10) 2_775 no
C16 C44 3.533(10) 2_875 no
C17 C44 3.480(10) 2_875 no
C23 C46 3.53(2) 2_875 no
C28A C38 3.59(2) 2_765 no
C46A C85 3.40(5) 1_765 no
C47A C67 3.23(6) 1_556 no
C48A C76 3.58(6) 2_875 no
